data_4032999
loop_
_publ_author_name
'Takahashi, Yuka'
'Ikeda, Hirotaka'
'Kanase, Yuki'
'Makino, Kosho'
'Tabata, Hidetsugu'
'Oshitari, Tetsuta'
'Inagaki, Satoshi'
'Otani, Yuko'
'Natsugari, Hideaki'
'Takahashi, Hideyo'
'Ohwada, Tomohiko'

_publ_section_title
;
 Elucidation of the E-Amide Preference of N-Acyl Azoles.
;
_journal_issue 21
_journal_name_full 'The Journal of organic chemistry'
_journal_page_first 11370
_journal_page_last 11382
_journal_paper_doi 10.1021/acs.joc.7b01759
_journal_volume 82
_journal_year 2017
_chemical_formula_moiety 'C16 H9 Cl3 N2 O'
_chemical_formula_sum 'C16 H9 Cl3 N2 O'
_chemical_formula_weight 351.62
_space_group_crystal_system monoclinic
_space_group_IT_number 14
_space_group_name_Hall '-P 2yn'
_space_group_name_H-M_alt 'P 1 21/n 1'
_symmetry_space_group_name_Hall '-P 2yn'
_symmetry_space_group_name_H-M 'P 1 21/n 1'
_atom_sites_solution_hydrogens geom
_atom_sites_solution_primary direct
_atom_sites_solution_secondary difmap
_cell_angle_alpha 90.0000
_cell_angle_beta 101.920(2)
_cell_angle_gamma 90.0000
_cell_formula_units_Z 4
_cell_length_a 8.1387(3)
_cell_length_b 9.4496(3)
_cell_length_c 20.2855(8)
_cell_measurement_reflns_used 5720
_cell_measurement_temperature 173
_cell_measurement_theta_max 68.22
_cell_measurement_theta_min 4.46
_cell_volume 1526.47(10)
_computing_cell_refinement 'RAPID AUTO'
_computing_data_collection 'RAPID AUTO (Rigaku, ????)'
_computing_data_reduction 'RAPID AUTO'
_computing_molecular_graphics 'CrystalStructure 4.2.2'
_computing_publication_material 'CrystalStructure 4.2.2 (Rigaku, 2016)'
_computing_structure_refinement 'SHELXL97 (Sheldrick, 2008)'
_computing_structure_solution 'SIR92 (Altomare, et al., 1994)'
_diffrn_ambient_temperature 173
_diffrn_detector_area_resol_mean 10.000
_diffrn_measured_fraction_theta_full 0.989
_diffrn_measured_fraction_theta_max 0.985
_diffrn_measurement_device_type 'Rigaku R-AXIS RAPID'
_diffrn_measurement_method \w
_diffrn_radiation_type 'Cu K\a'
_diffrn_radiation_wavelength 1.54187
_diffrn_reflns_av_R_equivalents 0.0810
_diffrn_reflns_Laue_measured_fraction_full 0.989
_diffrn_reflns_Laue_measured_fraction_max 0.985
_diffrn_reflns_limit_h_max 9
_diffrn_reflns_limit_h_min -9
_diffrn_reflns_limit_k_max 10
_diffrn_reflns_limit_k_min -10
_diffrn_reflns_limit_l_max 24
_diffrn_reflns_limit_l_min -23
_diffrn_reflns_number 15033
_diffrn_reflns_point_group_measured_fraction_full 0.989
_diffrn_reflns_point_group_measured_fraction_max 0.985
_diffrn_reflns_theta_full 67.687
_diffrn_reflns_theta_max 68.248
_diffrn_reflns_theta_min 4.455
_diffrn_standards_number 0
_exptl_absorpt_coefficient_mu 5.455
_exptl_absorpt_correction_T_max 0.761
_exptl_absorpt_correction_T_min 0.595
_exptl_absorpt_correction_type multi-scan
_exptl_absorpt_process_details 'ABSCOR (Rigaku, 1995)'
_exptl_crystal_colour colorless
_exptl_crystal_density_diffrn 1.530
_exptl_crystal_density_method 'not measured'
_exptl_crystal_description block
_exptl_crystal_F_000 712.00
_exptl_crystal_size_max 0.200
_exptl_crystal_size_mid 0.100
_exptl_crystal_size_min 0.050
_refine_diff_density_max 0.47
_refine_diff_density_min -1.11
_refine_ls_extinction_method none
_refine_ls_goodness_of_fit_ref 1.073
_refine_ls_hydrogen_treatment mixed
_refine_ls_number_parameters 211
_refine_ls_number_reflns 2745
_refine_ls_number_restraints 0
_refine_ls_R_factor_all 0.1377
_refine_ls_R_factor_gt 0.0737
_refine_ls_shift/su_max 0.000
_refine_ls_structure_factor_coef Fsqd
_refine_ls_weighting_details 'w = 1/[\s^2^(Fo^2^)+11.0000P] where P=(Fo^2^+2Fc^2^)/3'
_refine_ls_weighting_scheme calc
_refine_ls_wR_factor_gt 0.1379
_refine_ls_wR_factor_ref 0.1931
_reflns_Friedel_coverage 0.000
_reflns_number_gt 1527
_reflns_number_total 2745
_reflns_threshold_expression F^2^>2.0\s(F^2^)
_cod_data_source_file jo7b01759_si_002.cif
_cod_data_source_block 141225_YT3-60-37_compound_11b
_cod_depositor_comments 'Adding full bibliography for 4032995--4033001.cif.'
_cod_original_cell_volume 1526.46(10)
_cod_database_code 4032999
_shelxl_version_number 2013-4

loop_
_space_group_symop_id
_space_group_symop_operation_xyz
1 +X,+Y,+Z
2 1/2-X,1/2+Y,1/2-Z
3 -X,-Y,-Z
4 -1/2+X,-1/2-Y,-1/2+Z

loop_
_atom_site_label
_atom_site_type_symbol
_atom_site_fract_x
_atom_site_fract_y
_atom_site_fract_z
_atom_site_U_iso_or_equiv
_atom_site_adp_type
_atom_site_occupancy
_atom_site_site_symmetry_order
_atom_site_calc_flag
_atom_site_refinement_flags_posn
_atom_site_refinement_flags_adp
Cl1 Cl 0.6379(2) -0.0418(2) 0.36176(10) 0.0583(5) Uani 1 1 d . .
Cl2 Cl 1.1830(2) 0.2771(2) 0.46980(9) 0.0561(5) Uani 1 1 d . .
Cl3 Cl 0.6049(3) 0.3443(3) 0.55222(11) 0.0738(7) Uani 1 1 d . .
O1 O 1.0334(7) -0.0771(6) 0.3813(3) 0.0651(15) Uani 1 1 d . .
N1 N 1.0662(6) 0.1255(6) 0.3266(3) 0.0404(13) Uani 1 1 d . .
N2 N 1.1394(7) 0.2990(7) 0.2634(3) 0.0524(16) Uani 1 1 d . .
C1 C 1.0339(8) 0.2644(7) 0.3025(3) 0.0389(15) Uani 1 1 d . .
C2 C 1.2413(10) 0.1825(9) 0.2624(5) 0.060(2) Uani 1 1 d . .
C3 C 1.1989(8) 0.0743(9) 0.2990(4) 0.0499(19) Uani 1 1 d . .
C4 C 0.9035(8) 0.3605(7) 0.3144(3) 0.0388(15) Uani 1 1 d . .
C5 C 0.7334(8) 0.3221(7) 0.3049(3) 0.0411(16) Uani 1 1 d . .
H3 H 0.6993 0.2288 0.2910 0.049 Uiso 1 1 calc R U
C6 C 0.6157(9) 0.4198(7) 0.3158(3) 0.0456(17) Uani 1 1 d . .
H4 H 0.5014 0.3923 0.3102 0.055 Uiso 1 1 calc R U
C7 C 0.6619(9) 0.5565(8) 0.3347(3) 0.0499(18) Uani 1 1 d . .
H5 H 0.5798 0.6230 0.3419 0.060 Uiso 1 1 calc R U
C8 C 0.8297(9) 0.5967(8) 0.3433(3) 0.0466(17) Uani 1 1 d . .
H6 H 0.8619 0.6912 0.3558 0.056 Uiso 1 1 calc R U
C9 C 0.9490(9) 0.4996(7) 0.3336(3) 0.0421(16) Uani 1 1 d . .
H7 H 1.0634 0.5275 0.3401 0.051 Uiso 1 1 calc R U
C10 C 1.0006(8) 0.0472(7) 0.3751(4) 0.0445(17) Uani 1 1 d . .
C11 C 0.9024(8) 0.1227(7) 0.4185(3) 0.0391(15) Uani 1 1 d . .
C12 C 0.7368(8) 0.0830(7) 0.4183(3) 0.0434(16) Uani 1 1 d . .
C13 C 0.6428(9) 0.1522(8) 0.4588(4) 0.0479(18) Uani 1 1 d . .
H8 H 0.5293 0.1265 0.4574 0.058 Uiso 1 1 calc R U
C14 C 0.7187(9) 0.2598(8) 0.5014(3) 0.0487(18) Uani 1 1 d . .
C15 C 0.8822(9) 0.3005(9) 0.5030(4) 0.0481(18) Uani 1 1 d . .
C16 C 0.9738(8) 0.2300(8) 0.4625(3) 0.0419(16) Uani 1 1 d . .
H1 H 1.338(10) 0.184(9) 0.240(4) 0.08(3) Uiso 1 1 d . .
H2 H 1.251(10) -0.022(9) 0.310(4) 0.08(3) Uiso 1 1 d . .
H9 H 0.927(8) 0.376(7) 0.531(3) 0.05(2) Uiso 1 1 d . .

loop_
_atom_site_aniso_label
_atom_site_aniso_U_11
_atom_site_aniso_U_22
_atom_site_aniso_U_33
_atom_site_aniso_U_23
_atom_site_aniso_U_13
_atom_site_aniso_U_12
Cl1 0.0542(11) 0.0451(11) 0.0726(13) -0.0067(10) 0.0063(9) -0.0069(9)
Cl2 0.0417(10) 0.0687(13) 0.0562(11) -0.0079(10) 0.0061(8) -0.0070(9)
Cl3 0.0600(13) 0.0944(18) 0.0722(14) -0.0206(13) 0.0256(10) -0.0060(12)
O1 0.074(4) 0.040(3) 0.082(4) 0.010(3) 0.018(3) 0.015(3)
N1 0.034(3) 0.036(3) 0.052(3) -0.005(3) 0.009(2) 0.001(2)
N2 0.051(4) 0.050(4) 0.061(4) -0.007(3) 0.024(3) -0.006(3)
C1 0.033(3) 0.036(4) 0.050(4) -0.003(3) 0.012(3) -0.003(3)
C2 0.044(5) 0.058(5) 0.081(6) -0.020(5) 0.021(4) -0.003(4)
C3 0.030(4) 0.050(5) 0.069(5) -0.017(4) 0.009(3) 0.004(3)
C4 0.048(4) 0.031(4) 0.037(3) 0.001(3) 0.008(3) 0.002(3)
C5 0.047(4) 0.037(4) 0.039(4) 0.001(3) 0.009(3) -0.002(3)
C6 0.050(4) 0.036(4) 0.049(4) 0.003(3) 0.006(3) 0.006(3)
C7 0.063(5) 0.040(4) 0.047(4) 0.010(3) 0.011(3) 0.016(4)
C8 0.063(5) 0.035(4) 0.040(4) 0.000(3) 0.007(3) 0.003(3)
C9 0.048(4) 0.038(4) 0.041(4) 0.003(3) 0.008(3) -0.001(3)
C10 0.042(4) 0.034(4) 0.058(4) 0.004(3) 0.012(3) 0.004(3)
C11 0.047(4) 0.037(4) 0.035(3) 0.010(3) 0.013(3) 0.007(3)
C12 0.043(4) 0.037(4) 0.050(4) 0.004(3) 0.008(3) 0.003(3)
C13 0.047(4) 0.043(4) 0.056(4) 0.006(4) 0.017(3) -0.002(3)
C14 0.056(5) 0.051(5) 0.041(4) 0.001(3) 0.012(3) 0.003(4)
C15 0.054(5) 0.051(5) 0.037(4) -0.004(4) 0.004(3) -0.004(4)
C16 0.040(4) 0.044(4) 0.040(4) 0.000(3) 0.006(3) -0.003(3)

loop_
_atom_type_symbol
_atom_type_description
_atom_type_scat_dispersion_real
_atom_type_scat_dispersion_imag
_atom_type_scat_source
C C 0.0181 0.0091
;
International Tables for Crystallography
(Vol. C, Tables 4.2.6.8 and 6.1.1.4)
;
H H 0.0000 0.0000
;
International Tables for Crystallography
(Vol. C, Table 6.1.1.4)
;
O O 0.0492 0.0322
;
International Tables for Crystallography
(Vol. C, Tables 4.2.6.8 and 6.1.1.4)
;
N N 0.0311 0.0180
;
International Tables for Crystallography
(Vol. C, Tables 4.2.6.8 and 6.1.1.4)
;
Cl Cl 0.3639 0.7018
;
International Tables for Crystallography
(Vol. C, Tables 4.2.6.8 and 6.1.1.4)
;

loop_
_geom_angle_atom_site_label_1
_geom_angle_atom_site_label_2
_geom_angle_atom_site_label_3
_geom_angle
C3 N1 C1 106.7(6)
C3 N1 C10 121.9(6)
C1 N1 C10 131.1(6)
C1 N2 C2 106.1(7)
N2 C1 N1 110.0(6)
N2 C1 C4 122.1(6)
N1 C1 C4 127.9(6)
C3 C2 N2 111.9(7)
C3 C2 H1 126(5)
N2 C2 H1 122(5)
C2 C3 N1 105.3(7)
C2 C3 H2 131(5)
N1 C3 H2 123(5)
C9 C4 C5 118.5(6)
C9 C4 C1 118.2(6)
C5 C4 C1 123.2(6)
C6 C5 C4 120.1(7)
C6 C5 H3 119.9
C4 C5 H3 119.9
C7 C6 C5 120.9(7)
C7 C6 H4 119.6
C5 C6 H4 119.6
C6 C7 C8 119.6(7)
C6 C7 H5 120.2
C8 C7 H5 120.2
C9 C8 C7 120.1(7)
C9 C8 H6 119.9
C7 C8 H6 119.9
C8 C9 C4 120.7(7)
C8 C9 H7 119.6
C4 C9 H7 119.6
O1 C10 N1 118.2(7)
O1 C10 C11 122.6(7)
N1 C10 C11 119.0(6)
C16 C11 C12 118.1(6)
C16 C11 C10 121.6(6)
C12 C11 C10 120.3(6)
C13 C12 C11 121.2(7)
C13 C12 Cl1 118.4(5)
C11 C12 Cl1 120.2(5)
C14 C13 C12 118.7(7)
C14 C13 H8 120.6
C12 C13 H8 120.6
C15 C14 C13 121.3(7)
C15 C14 Cl3 119.6(6)
C13 C14 Cl3 119.1(6)
C14 C15 C16 119.1(7)
C14 C15 H9 119(4)
C16 C15 H9 122(4)
C15 C16 C11 121.6(6)
C15 C16 Cl2 117.6(5)
C11 C16 Cl2 120.8(5)

loop_
_geom_bond_atom_site_label_1
_geom_bond_atom_site_label_2
_geom_bond_distance
Cl1 C12 1.724(7)
Cl2 C16 1.736(7)
Cl3 C14 1.718(7)
O1 C10 1.206(8)
N1 C3 1.401(8)
N1 C1 1.407(8)
N1 C10 1.419(8)
N2 C1 1.324(8)
N2 C2 1.381(10)
C1 C4 1.455(9)
C2 C3 1.350(11)
C2 H1 0.99(8)
C3 H2 1.01(8)
C4 C9 1.399(9)
C4 C5 1.405(9)
C5 C6 1.380(9)
C5 H3 0.9500
C6 C7 1.378(10)
C6 H4 0.9500
C7 C8 1.393(10)
C7 H5 0.9500
C8 C9 1.379(9)
C8 H6 0.9500
C9 H7 0.9500
C10 C11 1.488(9)
C11 C16 1.396(9)
C11 C12 1.398(9)
C12 C13 1.395(9)
C13 C14 1.394(10)
C13 H8 0.9500
C14 C15 1.379(10)
C15 C16 1.387(9)
C15 H9 0.93(7)

loop_
_geom_torsion_atom_site_label_1
_geom_torsion_atom_site_label_2
_geom_torsion_atom_site_label_3
_geom_torsion_atom_site_label_4
_geom_torsion
C2 N2 C1 N1 -0.2(8)
C2 N2 C1 C4 -178.5(6)
C3 N1 C1 N2 -0.9(7)
C10 N1 C1 N2 172.3(6)
C3 N1 C1 C4 177.3(6)
C10 N1 C1 C4 -9.6(11)
C1 N2 C2 C3 1.3(9)
N2 C2 C3 N1 -1.9(9)
C1 N1 C3 C2 1.6(8)
C10 N1 C3 C2 -172.3(6)
N2 C1 C4 C9 -49.6(9)
N1 C1 C4 C9 132.5(7)
N2 C1 C4 C5 127.7(7)
N1 C1 C4 C5 -50.3(10)
C9 C4 C5 C6 -1.3(10)
C1 C4 C5 C6 -178.6(6)
C4 C5 C6 C7 1.3(10)
C5 C6 C7 C8 -0.3(10)
C6 C7 C8 C9 -0.8(10)
C7 C8 C9 C4 0.8(10)
C5 C4 C9 C8 0.3(10)
C1 C4 C9 C8 177.7(6)
C3 N1 C10 O1 -16.6(10)
C1 N1 C10 O1 171.1(7)
C3 N1 C10 C11 160.1(6)
C1 N1 C10 C11 -12.2(10)
O1 C10 C11 C16 115.1(8)
N1 C10 C11 C16 -61.4(9)
O1 C10 C11 C12 -62.1(10)
N1 C10 C11 C12 121.4(7)
C16 C11 C12 C13 2.5(10)
C10 C11 C12 C13 179.8(6)
C16 C11 C12 Cl1 176.3(5)
C10 C11 C12 Cl1 -6.3(9)
C11 C12 C13 C14 -1.9(10)
Cl1 C12 C13 C14 -175.8(5)
C12 C13 C14 C15 1.5(11)
C12 C13 C14 Cl3 -179.3(5)
C13 C14 C15 C16 -1.7(11)
Cl3 C14 C15 C16 179.0(6)
C14 C15 C16 C11 2.4(11)
C14 C15 C16 Cl2 -176.1(6)
C12 C11 C16 C15 -2.8(10)
C10 C11 C16 C15 179.9(7)
C12 C11 C16 Cl2 175.7(5)
C10 C11 C16 Cl2 -1.6(9)
